data_2105068
loop_
_publ_author_name
'Karab\?iy\?ik, Hasan'
'Karab\?iy\?ik, Hande'
'Ocak \.Iskeleli, Nazan'

_publ_section_title
;
 Hydrogen-bridged chelate ring-assisted \p-stacking interactions
;
_journal_coeditor_code RY5040
_journal_issue 1
_journal_name_full 'Acta Crystallographica Section B'
_journal_page_first 71
_journal_page_last 79
_journal_paper_doi 10.1107/S0108768111052608
_journal_volume 68
_journal_year 2012
_chemical_formula_moiety 'C16 H17 N O4, H2 O'
_chemical_formula_sum 'C16 H19 N O5'
_chemical_formula_weight 305.32
_chemical_name_systematic
;
(6Z)-6-({[2-(hydroxymethyl)phenyl]amino}methylidene)
-3,5-dimethoxycyclohexa-2,4-dien-1-one monohydrate
;
_space_group_IT_number 2
_symmetry_cell_setting triclinic
_symmetry_space_group_name_Hall '-P 1'
_symmetry_space_group_name_H-M 'P -1'
_atom_sites_solution_hydrogens geom
_atom_sites_solution_primary direct
_atom_sites_solution_secondary difmap
_audit_creation_method SHELXL-97
_cell_angle_alpha 108.935(8)
_cell_angle_beta 97.042(9)
_cell_angle_gamma 93.092(9)
_cell_formula_units_Z 2
_cell_length_a 5.0816(6)
_cell_length_b 11.0087(12)
_cell_length_c 14.5301(16)
_cell_measurement_reflns_used 17629
_cell_measurement_temperature 296(2)
_cell_measurement_theta_max 27.71
_cell_measurement_theta_min 1.50
_cell_volume 759.24(15)
_computing_cell_refinement 'STOE X-AREA (Stoe & Cie, 2002)'
_computing_data_collection 'STOE X-AREA (Stoe & Cie, 2002)'
_computing_data_reduction 'STOE X-RED (Stoe & Cie, 2002)'
_computing_molecular_graphics
;
PLATON (Spek, 2003), ORTEP-3 (Farrugia, 1997)
;
_computing_publication_material
;
WinGX (Farrugia, 1999), enCIFer (Allen <i>et al.</i>, 2004<i>b</i>)
and publCIF (Westrip, 2010)
;
_computing_structure_refinement 'SHELXL-97 (Sheldrick, 2008)'
_computing_structure_solution 'SHELXS97 (Sheldrick, 2008)'
_diffrn_ambient_temperature 296(2)
_diffrn_detector_area_resol_mean 6.67
_diffrn_measured_fraction_theta_full 1.000
_diffrn_measured_fraction_theta_max 1.000
_diffrn_measurement_device_type 'STOE IPDS 2'
_diffrn_measurement_method \w-scan
_diffrn_radiation_monochromator graphite
_diffrn_radiation_source 'fine-focus sealed tube'
_diffrn_radiation_type MoK\a
_diffrn_radiation_wavelength 0.71073
_diffrn_reflns_av_R_equivalents 0.0496
_diffrn_reflns_av_sigmaI/netI 0.0429
_diffrn_reflns_limit_h_max 6
_diffrn_reflns_limit_h_min -6
_diffrn_reflns_limit_k_max 13
_diffrn_reflns_limit_k_min -13
_diffrn_reflns_limit_l_max 17
_diffrn_reflns_limit_l_min -17
_diffrn_reflns_number 12593
_diffrn_reflns_theta_full 26.00
_diffrn_reflns_theta_max 26.00
_diffrn_reflns_theta_min 1.50
_exptl_absorpt_coefficient_mu 0.100
_exptl_absorpt_correction_type none
_exptl_crystal_colour yellow
_exptl_crystal_density_diffrn 1.336
_exptl_crystal_density_method 'not measured'
_exptl_crystal_description plate
_exptl_crystal_F_000 324
_exptl_crystal_size_max 0.650
_exptl_crystal_size_mid 0.310
_exptl_crystal_size_min 0.060
_refine_diff_density_max 0.160
_refine_diff_density_min -0.162
_refine_ls_extinction_method none
_refine_ls_goodness_of_fit_ref 0.965
_refine_ls_hydrogen_treatment refall
_refine_ls_matrix_type full
_refine_ls_number_parameters 275
_refine_ls_number_reflns 2989
_refine_ls_number_restraints 3
_refine_ls_restrained_S_all 0.965
_refine_ls_R_factor_all 0.1026
_refine_ls_R_factor_gt 0.0566
_refine_ls_shift/su_max 0.002
_refine_ls_shift/su_mean 0.000
_refine_ls_structure_factor_coef Fsqd
_refine_ls_weighting_details 'calc w=1/[\s^2^(Fo^2^)+(0.0898P)^2^+0.0419P] where P=(Fo^2^+2Fc^2^)/3'
_refine_ls_weighting_scheme calc
_refine_ls_wR_factor_gt 0.1344
_refine_ls_wR_factor_ref 0.1579
_reflns_number_gt 1913
_reflns_number_total 2989
_reflns_threshold_expression >2\s(I)
_cod_data_source_file ry5040.cif
_cod_data_source_block I
_cod_database_code 2105068

loop_
_symmetry_equiv_pos_as_xyz
'x, y, z'
'-x, -y, -z'

loop_
_atom_site_type_symbol
_atom_site_label
_atom_site_fract_x
_atom_site_fract_y
_atom_site_fract_z
_atom_site_U_iso_or_equiv
_atom_site_adp_type
_atom_site_calc_flag
_atom_site_refinement_flags
_atom_site_occupancy
_atom_site_symmetry_multiplicity
O O5W 0.7597(6) 0.0611(3) 0.5138(2) 0.0825(8) Uani d D 1 1
N N1 0.5087(4) 0.2983(2) 0.25145(15) 0.0477(6) Uani d . 1 1
O O3 -0.3605(4) 0.68493(18) 0.21785(13) 0.0654(6) Uani d . 1 1
O O1 0.3468(4) 0.50820(17) 0.36107(12) 0.0559(5) Uani d . 1 1
C C4 -0.2042(6) 0.4969(3) 0.12552(19) 0.0551(7) Uani d . 1 1
C C13 0.6909(5) 0.2041(2) 0.24413(17) 0.0456(6) Uani d . 1 1
C C6 0.1580(5) 0.4032(2) 0.19478(17) 0.0448(6) Uani d . 1 1
C C2 0.0000(5) 0.6035(3) 0.29541(19) 0.0497(7) Uani d . 1 1
C C7 0.3269(5) 0.3061(2) 0.18177(18) 0.0472(6) Uani d . 1 1
C C11 1.0602(6) 0.1277(3) 0.3198(2) 0.0578(7) Uani d . 1 1
C C12 0.8772(5) 0.2188(2) 0.32696(17) 0.0441(6) Uani d . 1 1
C C3 -0.1827(5) 0.5967(2) 0.21705(18) 0.0476(6) Uani d . 1 1
C C1 0.1770(5) 0.5060(2) 0.28775(17) 0.0443(6) Uani d . 1 1
C C5 -0.0388(6) 0.4024(2) 0.11492(17) 0.0503(7) Uani d . 1 1
O O2 0.6682(4) 0.29633(17) 0.46902(13) 0.0533(5) Uani d . 1 1
O O5 -0.0430(5) 0.30067(19) 0.03069(13) 0.0731(7) Uani d . 1 1
C C8 0.6900(6) 0.1021(3) 0.1585(2) 0.0617(8) Uani d . 1 1
C C14 0.8808(6) 0.3265(3) 0.42238(18) 0.0480(6) Uani d . 1 1
C C10 1.0597(7) 0.0257(3) 0.2346(2) 0.0685(9) Uani d . 1 1
C C31 -0.3635(9) 0.7875(3) 0.3087(2) 0.0700(10) Uani d . 1 1
C C9 0.8739(7) 0.0132(3) 0.1534(2) 0.0679(9) Uani d . 1 1
C C51 -0.2462(9) 0.2908(4) -0.0502(2) 0.0818(12) Uani d . 1 1
H H1 0.506(5) 0.357(3) 0.305(2) 0.045(7) Uiso d . 1 1
H H7 0.309(5) 0.239(3) 0.119(2) 0.052(7) Uiso d . 1 1
H H21 0.670(7) 0.364(3) 0.523(2) 0.075(10) Uiso d . 1 1
H H6W 0.730(8) 0.126(3) 0.501(3) 0.092(13) Uiso d D 1 1
H H5W 0.678(9) -0.003(4) 0.475(5) 0.29(5) Uiso d D 1 1
H H8 0.571(6) 0.093(2) 0.105(2) 0.049(7) Uiso d . 1 1
H H11 1.187(6) 0.134(3) 0.374(2) 0.063(8) Uiso d . 1 1
H H9 0.875(6) -0.054(3) 0.094(2) 0.074(9) Uiso d . 1 1
H H10 1.180(7) -0.038(3) 0.229(2) 0.076(9) Uiso d . 1 1
H H14A 0.859(5) 0.409(3) 0.4104(19) 0.055(8) Uiso d . 1 1
H H14B 1.071(7) 0.333(3) 0.462(2) 0.072(9) Uiso d . 1 1
H H2 0.015(5) 0.669(3) 0.355(2) 0.052(7) Uiso d . 1 1
H H4 -0.336(6) 0.495(2) 0.079(2) 0.049(7) Uiso d . 1 1
H H51A -0.219(8) 0.218(4) -0.098(3) 0.108(13) Uiso d . 1 1
H H51B -0.228(8) 0.367(4) -0.077(3) 0.095(12) Uiso d . 1 1
H H51C -0.431(9) 0.291(4) -0.027(3) 0.099(13) Uiso d . 1 1
H H31A -0.503(8) 0.831(3) 0.296(2) 0.083(10) Uiso d . 1 1
H H31B -0.192(8) 0.841(3) 0.326(3) 0.080(11) Uiso d . 1 1
H H31C -0.389(7) 0.744(3) 0.364(3) 0.084(10) Uiso d . 1 1

loop_
_atom_site_aniso_label
_atom_site_aniso_U_11
_atom_site_aniso_U_22
_atom_site_aniso_U_33
_atom_site_aniso_U_12
_atom_site_aniso_U_13
_atom_site_aniso_U_23
O5W 0.0846(18) 0.0619(14) 0.1055(19) 0.0129(13) 0.0215(15) 0.0306(14)
N1 0.0540(14) 0.0431(11) 0.0383(11) 0.0152(10) 0.0010(10) 0.0036(9)
O3 0.0707(14) 0.0643(12) 0.0524(11) 0.0339(10) -0.0055(10) 0.0084(9)
O1 0.0584(12) 0.0574(11) 0.0411(9) 0.0218(9) -0.0072(8) 0.0045(8)
C4 0.0581(18) 0.0613(16) 0.0409(13) 0.0183(14) -0.0074(13) 0.0136(12)
C13 0.0454(15) 0.0433(13) 0.0452(13) 0.0127(11) 0.0046(11) 0.0103(10)
C6 0.0479(15) 0.0456(13) 0.0398(12) 0.0076(11) 0.0051(11) 0.0128(10)
C2 0.0516(16) 0.0510(14) 0.0397(13) 0.0141(12) 0.0029(12) 0.0060(11)
C7 0.0524(16) 0.0469(13) 0.0363(12) 0.0093(11) 0.0014(11) 0.0069(11)
C11 0.0520(18) 0.0611(17) 0.0578(16) 0.0142(13) -0.0027(14) 0.0190(13)
C12 0.0413(14) 0.0424(13) 0.0452(13) 0.0034(10) 0.0032(11) 0.0111(10)
C3 0.0473(15) 0.0516(14) 0.0442(13) 0.0156(12) 0.0053(11) 0.0154(11)
C1 0.0439(15) 0.0481(13) 0.0393(12) 0.0107(11) 0.0029(11) 0.0127(10)
C5 0.0589(17) 0.0509(14) 0.0363(12) 0.0157(13) 0.0013(11) 0.0085(11)
O2 0.0596(12) 0.0486(10) 0.0428(10) 0.0057(9) 0.0070(9) 0.0034(8)
O5 0.0960(17) 0.0657(12) 0.0392(9) 0.0383(11) -0.0139(10) -0.0037(8)
C8 0.0629(19) 0.0619(17) 0.0464(15) 0.0213(14) -0.0064(14) 0.0019(12)
C14 0.0485(17) 0.0454(14) 0.0438(13) 0.0031(11) -0.0001(12) 0.0092(11)
C10 0.069(2) 0.0590(17) 0.0700(19) 0.0322(16) 0.0052(15) 0.0096(14)
C31 0.074(2) 0.0616(19) 0.0626(19) 0.0341(19) -0.0019(17) 0.0049(15)
C9 0.073(2) 0.0592(17) 0.0570(17) 0.0269(15) 0.0037(15) -0.0010(14)
C51 0.098(3) 0.082(2) 0.0435(16) 0.035(2) -0.0184(17) -0.0020(16)

loop_
_atom_type_symbol
_atom_type_description
_atom_type_scat_dispersion_real
_atom_type_scat_dispersion_imag
_atom_type_scat_source
C C 0.0033 0.0016 'International Tables Vol C Tables 4.2.6.8 and 6.1.1.4'
H H 0.0000 0.0000 'International Tables Vol C Tables 4.2.6.8 and 6.1.1.4'
N N 0.0061 0.0033 'International Tables Vol C Tables 4.2.6.8 and 6.1.1.4'
O O 0.0106 0.0060 'International Tables Vol C Tables 4.2.6.8 and 6.1.1.4'

loop_
_geom_angle_atom_site_label_1
_geom_angle_atom_site_label_2
_geom_angle_atom_site_label_3
_geom_angle
H6W O5W H5W 113(6)
C7 N1 C13 127.4(2)
C7 N1 H1 112.2(17)
C13 N1 H1 120.4(17)
C3 O3 C31 117.7(2)
C5 C4 C3 119.2(2)
C5 C4 H4 122.3(16)
C3 C4 H4 118.3(16)
C8 C13 C12 120.5(2)
C8 C13 N1 122.0(2)
C12 C13 N1 117.5(2)
C7 C6 C5 119.9(2)
C7 C6 C1 121.1(2)
C5 C6 C1 119.0(2)
C3 C2 C1 120.0(2)
C3 C2 H2 122.7(16)
C1 C2 H2 117.3(16)
N1 C7 C6 123.8(2)
N1 C7 H7 117.4(16)
C6 C7 H7 118.8(16)
C10 C11 C12 121.9(3)
C10 C11 H11 118.1(18)
C12 C11 H11 120.1(18)
C11 C12 C13 117.8(2)
C11 C12 C14 119.9(2)
C13 C12 C14 122.2(2)
O3 C3 C2 124.0(2)
O3 C3 C4 113.2(2)
C2 C3 C4 122.8(2)
O1 C1 C2 121.4(2)
O1 C1 C6 120.6(2)
C2 C1 C6 118.0(2)
C4 C5 O5 124.4(2)
C4 C5 C6 121.0(2)
O5 C5 C6 114.6(2)
C14 O2 H21 106(2)
C5 O5 C51 117.1(2)
C13 C8 C9 120.5(3)
C13 C8 H8 120.1(16)
C9 C8 H8 119.4(16)
O2 C14 C12 108.2(2)
O2 C14 H14A 110.1(16)
C12 C14 H14A 110.5(15)
O2 C14 H14B 114.4(17)
C12 C14 H14B 105.4(17)
H14A C14 H14B 108(2)
C11 C10 C9 119.4(3)
C11 C10 H10 123.2(19)
C9 C10 H10 117.4(19)
O3 C31 H31A 104(2)
O3 C31 H31B 109(2)
H31A C31 H31B 113(3)
O3 C31 H31C 107.7(18)
H31A C31 H31C 113(3)
H31B C31 H31C 110(3)
C8 C9 C10 120.0(3)
C8 C9 H9 119.5(19)
C10 C9 H9 120.4(19)
O5 C51 H51A 104(3)
O5 C51 H51B 113(2)
H51A C51 H51B 108(3)
O5 C51 H51C 109(2)
H51A C51 H51C 115(3)
H51B C51 H51C 107(3)

loop_
_geom_bond_atom_site_label_1
_geom_bond_atom_site_label_2
_geom_bond_distance
O5W H6W 0.81(3)
O5W H5W 0.80(3)
N1 C7 1.312(3)
N1 C13 1.414(3)
N1 H1 0.84(3)
O3 C3 1.360(3)
O3 C31 1.434(3)
O1 C1 1.279(3)
C4 C5 1.355(4)
C4 C3 1.411(4)
C4 H4 0.89(3)
C13 C8 1.379(3)
C13 C12 1.396(3)
C6 C7 1.386(3)
C6 C5 1.433(3)
C6 C1 1.442(3)
C2 C3 1.357(3)
C2 C1 1.422(3)
C2 H2 0.93(3)
C7 H7 0.96(3)
C11 C10 1.374(4)
C11 C12 1.393(4)
C11 H11 0.93(3)
C12 C14 1.501(3)
C5 O5 1.361(3)
O2 C14 1.423(3)
O2 H21 0.89(3)
O5 C51 1.437(4)
C8 C9 1.380(4)
C8 H8 0.90(3)
C14 H14A 0.99(3)
C14 H14B 1.05(3)
C10 C9 1.382(4)
C10 H10 0.95(3)
C31 H31A 0.91(4)
C31 H31B 0.98(4)
C31 H31C 1.08(4)
C9 H9 0.94(3)
C51 H51A 0.90(4)
C51 H51B 1.05(4)
C51 H51C 1.03(4)

loop_
_geom_hbond_atom_site_label_D
_geom_hbond_atom_site_label_H
_geom_hbond_atom_site_label_A
_geom_hbond_site_symmetry_A
_geom_hbond_distance_DH
_geom_hbond_distance_HA
_geom_hbond_distance_DA
_geom_hbond_angle_DHA
N1 H1 O1 . 0.84(3) 1.88(3) 2.587(3) 142(2)
O5W H6W O2 . 0.81(3) 2.10(3) 2.915(3) 178(4)
O2 H21 O1 2_666 0.89(3) 1.82(4) 2.710(2) 174(3)
O5W H5W O5W 2_656 0.80(3) 2.32(3) 2.819(6) 121(3)
C51 H51B O3 2_465 1.05(4) 2.63(4) 3.048(4) 103(2)

loop_
_geom_torsion_atom_site_label_1
_geom_torsion_atom_site_label_2
_geom_torsion_atom_site_label_3
_geom_torsion_atom_site_label_4
_geom_torsion
C7 N1 C13 C8 -2.3(5)
C7 N1 C13 C12 176.7(3)
C13 N1 C7 C6 -179.0(3)
C5 C6 C7 N1 -178.6(3)
C1 C6 C7 N1 1.5(4)
C10 C11 C12 C13 -0.2(5)
C10 C11 C12 C14 178.3(3)
C8 C13 C12 C11 0.1(4)
N1 C13 C12 C11 -178.9(2)
C8 C13 C12 C14 -178.4(3)
N1 C13 C12 C14 2.6(4)
C31 O3 C3 C2 -3.3(4)
C31 O3 C3 C4 177.3(3)
C1 C2 C3 O3 179.6(3)
C1 C2 C3 C4 -1.1(5)
C5 C4 C3 O3 -179.8(3)
C5 C4 C3 C2 0.9(5)
C3 C2 C1 O1 -178.3(3)
C3 C2 C1 C6 1.1(4)
C7 C6 C1 O1 -1.6(4)
C5 C6 C1 O1 178.6(3)
C7 C6 C1 C2 179.1(3)
C5 C6 C1 C2 -0.8(4)
C3 C4 C5 O5 179.3(3)
C3 C4 C5 C6 -0.6(5)
C7 C6 C5 C4 -179.3(3)
C1 C6 C5 C4 0.5(4)
C7 C6 C5 O5 0.9(4)
C1 C6 C5 O5 -179.3(2)
C4 C5 O5 C51 -3.3(5)
C6 C5 O5 C51 176.6(3)
C12 C13 C8 C9 -0.2(5)
N1 C13 C8 C9 178.8(3)
C11 C12 C14 O2 -102.7(3)
C13 C12 C14 O2 75.8(3)
C12 C11 C10 C9 0.4(5)
C13 C8 C9 C10 0.3(6)
C11 C10 C9 C8 -0.4(6)

loop_
_cod_related_entry_id
_cod_related_entry_database
_cod_related_entry_code
1 ChemSpider 30654561
